data_7011444
loop_
_publ_author_name
'White, Jennifer L.'
'Tanski, Joseph M.'
'Rabinovich, Daniel'

_publ_section_title
;
 Bulky tris(mercaptoimidazolyl)borates: synthesis and molecular
 structures of the Group 12 metal complexes [TmtBu]MBr (M = Zn, Cd, Hg)
;
_journal_issue 15
_journal_name_full 'Journal of the Chemical Society, Dalton Transactions'
_journal_page_first 2987
_journal_paper_doi 10.1039/b111558h
_journal_year 2002
_chemical_formula_sum 'C27 H40 B Br Hg N6 S3'
_chemical_formula_weight 836.14
_chemical_name_systematic
; 
? 
;
_space_group_IT_number 15
_symmetry_cell_setting monoclinic
_symmetry_space_group_name_Hall '-C 2yc'
_symmetry_space_group_name_H-M 'C 1 2/c 1'
_atom_sites_solution_hydrogens geom
_atom_sites_solution_primary direct
_atom_sites_solution_secondary difmap
_audit_creation_method SHELXL-97
_cell_angle_alpha 90.00
_cell_angle_beta 96.7900(10)
_cell_angle_gamma 90.00
_cell_formula_units_Z 8
_cell_length_a 17.7024(10)
_cell_length_b 10.8838(6)
_cell_length_c 35.013(2)
_cell_measurement_temperature 243(2)
_cell_volume 6698.6(7)
_computing_cell_refinement 'Bruker SMART'
_computing_data_collection 'Bruker SMART'
_computing_data_reduction 'Bruker SAINT'
_computing_molecular_graphics 'Bruker SHELXTL'
_computing_publication_material 'Bruker SHELXTL'
_computing_structure_refinement 'SHELXL-97 (Sheldrick, 1997)'
_computing_structure_solution 'SHELXS-97 (Sheldrick, 1990)'
_diffrn_ambient_temperature 243(2)
_diffrn_measured_fraction_theta_full 0.930
_diffrn_measured_fraction_theta_max 0.930
_diffrn_measurement_device_type 'CCD area detector'
_diffrn_measurement_method 'phi and omega scans'
_diffrn_radiation_monochromator graphite
_diffrn_radiation_source 'fine-focus sealed tube'
_diffrn_radiation_type MoK\a
_diffrn_radiation_wavelength 0.71073
_diffrn_reflns_av_R_equivalents 0.0443
_diffrn_reflns_av_sigmaI/netI 0.0548
_diffrn_reflns_limit_h_max 22
_diffrn_reflns_limit_h_min -23
_diffrn_reflns_limit_k_max 5
_diffrn_reflns_limit_k_min -14
_diffrn_reflns_limit_l_max 45
_diffrn_reflns_limit_l_min -46
_diffrn_reflns_number 22430
_diffrn_reflns_theta_full 28.23
_diffrn_reflns_theta_max 28.23
_diffrn_reflns_theta_min 1.17
_exptl_absorpt_coefficient_mu 6.002
_exptl_absorpt_correction_T_max 0.7147
_exptl_absorpt_correction_T_min 0.3798
_exptl_absorpt_correction_type none
_exptl_crystal_colour colorless
_exptl_crystal_density_diffrn 1.658
_exptl_crystal_density_method 'not measured'
_exptl_crystal_description block
_exptl_crystal_F_000 3296
_exptl_crystal_size_max 0.20
_exptl_crystal_size_mid 0.06
_exptl_crystal_size_min 0.06
_refine_diff_density_max 1.042
_refine_diff_density_min -0.706
_refine_diff_density_rms 0.111
_refine_ls_extinction_coef 0.00021(2)
_refine_ls_extinction_expression Fc^*^=kFc[1+0.001xFc^2^\l^3^/sin(2\q)]^-1/4^
_refine_ls_extinction_method SHELXL
_refine_ls_goodness_of_fit_ref 1.051
_refine_ls_hydrogen_treatment mixed
_refine_ls_matrix_type full
_refine_ls_number_parameters 358
_refine_ls_number_reflns 7692
_refine_ls_number_restraints 0
_refine_ls_restrained_S_all 1.051
_refine_ls_R_factor_all 0.0656
_refine_ls_R_factor_gt 0.0364
_refine_ls_shift/su_max 0.013
_refine_ls_shift/su_mean 0.001
_refine_ls_structure_factor_coef Fsqd
_refine_ls_weighting_details 'calc w=1/[\s^2^(Fo^2^)+(0.0400P)^2^+0.0000P] where P=(Fo^2^+2Fc^2^)/3'
_refine_ls_weighting_scheme calc
_refine_ls_wR_factor_gt 0.0751
_refine_ls_wR_factor_ref 0.0911
_reflns_number_gt 5353
_reflns_number_total 7692
_reflns_threshold_expression >2sigma(I)
_cod_data_source_file b111558h.txt
_cod_data_source_block zibas10
_cod_depositor_comments
;
The following automatic conversions were performed:
'_symmetry_cell_setting' value 'Monoclinic' changed to 'monoclinic'
according to '/home/saulius/struct/CIF-dictionaries/cif_core.dic'
dictionary named 'cif_core.dic' version 2.4.1 from 2010-06-29.

Automatic conversion script
Id: cif_fix_enum 1527 2010-12-29 10:47:43Z saulius 
;
_cod_original_sg_symbol_H-M C2/c
_cod_database_code 7011444

loop_
_symmetry_equiv_pos_as_xyz
'x, y, z'
'-x, y, -z+1/2'
'x+1/2, y+1/2, z'
'-x+1/2, y+1/2, -z+1/2'
'-x, -y, -z'
'x, -y, z-1/2'
'-x+1/2, -y+1/2, -z'
'x+1/2, -y+1/2, z-1/2'

loop_
_atom_site_label
_atom_site_type_symbol
_atom_site_fract_x
_atom_site_fract_y
_atom_site_fract_z
_atom_site_U_iso_or_equiv
_atom_site_adp_type
_atom_site_occupancy
_atom_site_symmetry_multiplicity
_atom_site_calc_flag
_atom_site_refinement_flags
_atom_site_disorder_assembly
_atom_site_disorder_group
Hg Hg 0.417941(12) 0.833811(18) 0.137624(6) 0.04120(9) Uani 1 1 d . . .
Br Br 0.53989(4) 0.95752(6) 0.142328(19) 0.0690(2) Uani 1 1 d . . .
B B 0.2362(3) 0.6432(5) 0.11848(16) 0.0319(13) Uani 1 1 d . . .
S1 S 0.29034(8) 0.95021(12) 0.13302(4) 0.0426(3) Uani 1 1 d . . .
S2 S 0.39673(7) 0.66746(12) 0.18590(4) 0.0392(3) Uani 1 1 d . . .
S3 S 0.39959(8) 0.70002(11) 0.07547(4) 0.0361(3) Uani 1 1 d . . .
N11 N 0.2283(2) 0.7538(3) 0.09010(11) 0.0290(9) Uani 1 1 d . . .
N12 N 0.2297(2) 0.9244(3) 0.05635(11) 0.0343(10) Uani 1 1 d . . .
N21 N 0.2426(2) 0.6817(3) 0.16188(11) 0.0344(9) Uani 1 1 d . . .
N22 N 0.2740(3) 0.7410(4) 0.22163(12) 0.0454(11) Uani 1 1 d . . .
N31 N 0.3009(2) 0.5533(3) 0.10983(11) 0.0301(9) Uani 1 1 d . . .
N32 N 0.4068(2) 0.4588(3) 0.10014(11) 0.0345(10) Uani 1 1 d . . .
C1S C 0.5000 0.3971(9) 0.2500 0.068(3) Uani 1 2 d S . .
H1SA H 0.5000 0.4834 0.2500 0.082 Uiso 1 2 calc SR . .
C2S C 0.4647(5) 0.3373(7) 0.2192(2) 0.081(2) Uani 1 1 d . . .
H2SA H 0.4397 0.3816 0.1984 0.098 Uiso 1 1 calc R . .
C3S C 0.4655(5) 0.2121(8) 0.2185(3) 0.088(2) Uani 1 1 d . . .
H3SA H 0.4428 0.1697 0.1967 0.106 Uiso 1 1 calc R . .
C4S C 0.5000 0.1473(9) 0.2500 0.100(5) Uani 1 2 d S . .
H4SA H 0.5000 0.0609 0.2500 0.121 Uiso 1 2 calc SR . .
C5S C -0.0160(3) 0.5845(5) -0.02934(17) 0.0522(15) Uani 1 1 d . . .
H5SA H -0.0270 0.6415 -0.0494 0.063 Uiso 1 1 calc R . .
C6S C 0.0177(4) 0.6226(5) 0.00591(19) 0.0560(16) Uani 1 1 d . . .
H6SA H 0.0299 0.7060 0.0101 0.067 Uiso 1 1 calc R . .
C7S C 0.0339(3) 0.5384(6) 0.03529(17) 0.0559(16) Uani 1 1 d . . .
H7SA H 0.0571 0.5647 0.0594 0.067 Uiso 1 1 calc R . .
C11 C 0.2486(3) 0.8733(4) 0.09185(14) 0.0346(11) Uani 1 1 d . . .
C12 C 0.1968(3) 0.7309(5) 0.05301(14) 0.0350(12) Uani 1 1 d . . .
H12A H 0.1773 0.6547 0.0439 0.042 Uiso 1 1 calc R . .
C13 C 0.1978(3) 0.8336(5) 0.03173(15) 0.0389(12) Uani 1 1 d . . .
H13A H 0.1805 0.8422 0.0054 0.047 Uiso 1 1 calc R . .
C14 C 0.2453(3) 1.0537(4) 0.04345(16) 0.0419(13) Uani 1 1 d . . .
C15 C 0.2034(3) 1.1453(5) 0.06603(19) 0.0558(16) Uani 1 1 d . . .
H15A H 0.2227 1.1403 0.0931 0.084 Uiso 1 1 calc R . .
H15B H 0.1494 1.1266 0.0627 0.084 Uiso 1 1 calc R . .
H15C H 0.2113 1.2277 0.0567 0.084 Uiso 1 1 calc R . .
C16 C 0.3308(3) 1.0748(5) 0.04739(18) 0.0577(16) Uani 1 1 d . . .
H16A H 0.3514 1.0681 0.0742 0.087 Uiso 1 1 calc R . .
H16B H 0.3411 1.1562 0.0380 0.087 Uiso 1 1 calc R . .
H16C H 0.3543 1.0136 0.0325 0.087 Uiso 1 1 calc R . .
C17 C 0.2140(4) 1.0647(5) 0.00095(17) 0.0631(18) Uani 1 1 d . . .
H17A H 0.2402 1.0071 -0.0140 0.095 Uiso 1 1 calc R . .
H17B H 0.2220 1.1477 -0.0079 0.095 Uiso 1 1 calc R . .
H17C H 0.1600 1.0464 -0.0022 0.095 Uiso 1 1 calc R . .
C21 C 0.3019(3) 0.6989(4) 0.18963(14) 0.0351(12) Uani 1 1 d . . .
C22 C 0.1769(3) 0.7107(5) 0.17711(15) 0.0441(13) Uani 1 1 d . . .
H22A H 0.1274 0.7051 0.1641 0.053 Uiso 1 1 calc R . .
C23 C 0.1947(3) 0.7482(6) 0.21356(16) 0.0536(15) Uani 1 1 d . . .
H23A H 0.1605 0.7744 0.2305 0.064 Uiso 1 1 calc R . .
C24 C 0.3179(4) 0.7824(7) 0.25950(17) 0.0616(17) Uani 1 1 d . . .
C25 C 0.3616(5) 0.6751(7) 0.2791(2) 0.089(3) Uani 1 1 d . . .
H25A H 0.3262 0.6108 0.2842 0.134 Uiso 1 1 calc R . .
H25B H 0.3894 0.7026 0.3031 0.134 Uiso 1 1 calc R . .
H25C H 0.3971 0.6434 0.2624 0.134 Uiso 1 1 calc R . .
C26 C 0.2625(5) 0.8334(9) 0.2863(2) 0.111(3) Uani 1 1 d . . .
H26A H 0.2283 0.7686 0.2925 0.167 Uiso 1 1 calc R . .
H26B H 0.2333 0.9002 0.2736 0.167 Uiso 1 1 calc R . .
H26C H 0.2910 0.8634 0.3098 0.167 Uiso 1 1 calc R . .
C27 C 0.3708(5) 0.8888(7) 0.2506(2) 0.088(2) Uani 1 1 d . . .
H27A H 0.3406 0.9556 0.2385 0.132 Uiso 1 1 calc R . .
H27B H 0.4061 0.8600 0.2333 0.132 Uiso 1 1 calc R . .
H27C H 0.3991 0.9177 0.2743 0.132 Uiso 1 1 calc R . .
C31 C 0.3688(3) 0.5686(4) 0.09630(13) 0.0291(11) Uani 1 1 d . . .
C32 C 0.2961(3) 0.4323(4) 0.12129(14) 0.0372(12) Uani 1 1 d . . .
H32A H 0.2545 0.3966 0.1315 0.045 Uiso 1 1 calc R . .
C33 C 0.3599(3) 0.3750(5) 0.11557(15) 0.0426(13) Uani 1 1 d . . .
H33A H 0.3713 0.2920 0.1210 0.051 Uiso 1 1 calc R . .
C34 C 0.4877(3) 0.4342(5) 0.09325(15) 0.0428(13) Uani 1 1 d . . .
C35 C 0.5404(3) 0.5135(6) 0.12073(17) 0.0554(16) Uani 1 1 d . . .
H35A H 0.5300 0.5996 0.1152 0.083 Uiso 1 1 calc R . .
H35B H 0.5929 0.4955 0.1174 0.083 Uiso 1 1 calc R . .
H35C H 0.5319 0.4958 0.1470 0.083 Uiso 1 1 calc R . .
C36 C 0.5058(4) 0.2984(5) 0.10175(19) 0.0601(17) Uani 1 1 d . . .
H36A H 0.4996 0.2806 0.1283 0.090 Uiso 1 1 calc R . .
H36B H 0.5579 0.2815 0.0973 0.090 Uiso 1 1 calc R . .
H36C H 0.4715 0.2472 0.0849 0.090 Uiso 1 1 calc R . .
C37 C 0.4991(3) 0.4559(6) 0.05124(16) 0.0558(16) Uani 1 1 d . . .
H37A H 0.4887 0.5413 0.0447 0.084 Uiso 1 1 calc R . .
H37B H 0.4647 0.4037 0.0349 0.084 Uiso 1 1 calc R . .
H37C H 0.5512 0.4365 0.0475 0.084 Uiso 1 1 calc R . .
H1 H 0.181(3) 0.591(4) 0.1091(12) 0.036(13) Uiso 1 1 d . . .

loop_
_atom_site_aniso_label
_atom_site_aniso_U_11
_atom_site_aniso_U_22
_atom_site_aniso_U_33
_atom_site_aniso_U_23
_atom_site_aniso_U_13
_atom_site_aniso_U_12
Hg 0.03776(13) 0.04294(12) 0.04222(14) -0.00130(10) 0.00189(9) -0.01084(10)
Br 0.0635(4) 0.0836(5) 0.0561(4) 0.0135(3) -0.0085(3) -0.0429(4)
B 0.030(3) 0.034(3) 0.032(3) 0.000(2) 0.004(2) -0.005(2)
S1 0.0472(9) 0.0379(7) 0.0407(8) -0.0097(6) -0.0029(6) -0.0008(6)
S2 0.0326(7) 0.0495(7) 0.0353(7) 0.0038(6) 0.0034(6) 0.0002(6)
S3 0.0394(8) 0.0367(6) 0.0334(7) 0.0021(5) 0.0101(6) -0.0071(5)
N11 0.027(2) 0.032(2) 0.027(2) -0.0021(16) 0.0012(17) -0.0031(17)
N12 0.032(2) 0.036(2) 0.034(2) 0.0016(18) 0.0013(19) 0.0019(18)
N21 0.032(2) 0.044(2) 0.027(2) 0.0011(18) 0.0049(18) 0.0013(19)
N22 0.041(3) 0.061(3) 0.036(3) -0.008(2) 0.009(2) -0.004(2)
N31 0.032(2) 0.033(2) 0.025(2) 0.0000(17) 0.0062(18) -0.0061(18)
N32 0.032(2) 0.035(2) 0.037(2) -0.0030(18) 0.0046(19) 0.0016(18)
C1S 0.073(7) 0.053(5) 0.080(8) 0.000 0.017(6) 0.000
C2S 0.087(6) 0.089(6) 0.070(5) 0.010(4) 0.016(4) 0.005(5)
C3S 0.085(6) 0.081(6) 0.099(7) -0.034(5) 0.015(5) -0.009(5)
C4S 0.090(10) 0.045(6) 0.178(15) 0.000 0.062(10) 0.000
C5S 0.049(4) 0.058(4) 0.050(4) 0.007(3) 0.010(3) -0.007(3)
C6S 0.057(4) 0.047(3) 0.065(4) -0.009(3) 0.011(3) -0.017(3)
C7S 0.050(4) 0.075(4) 0.044(4) -0.013(3) 0.008(3) -0.020(3)
C11 0.029(3) 0.039(2) 0.037(3) -0.001(2) 0.007(2) 0.005(2)
C12 0.031(3) 0.039(3) 0.035(3) -0.010(2) 0.003(2) -0.003(2)
C13 0.035(3) 0.046(3) 0.035(3) -0.001(2) 0.001(2) 0.001(2)
C14 0.043(3) 0.037(3) 0.046(3) 0.008(2) 0.007(3) -0.001(2)
C15 0.053(4) 0.038(3) 0.079(5) 0.001(3) 0.014(3) 0.004(3)
C16 0.043(4) 0.057(4) 0.073(4) 0.017(3) 0.009(3) -0.006(3)
C17 0.080(5) 0.055(4) 0.052(4) 0.018(3) -0.006(3) 0.000(3)
C21 0.040(3) 0.039(3) 0.027(3) 0.000(2) 0.009(2) -0.003(2)
C22 0.035(3) 0.059(3) 0.038(3) -0.003(3) 0.004(3) 0.002(3)
C23 0.043(4) 0.078(4) 0.043(4) -0.010(3) 0.018(3) -0.002(3)
C24 0.060(4) 0.093(5) 0.031(3) -0.015(3) 0.004(3) 0.000(4)
C25 0.091(6) 0.129(7) 0.044(4) 0.009(4) -0.004(4) 0.003(5)
C26 0.085(6) 0.194(10) 0.057(5) -0.066(6) 0.019(4) 0.004(6)
C27 0.090(6) 0.102(6) 0.070(5) -0.040(4) -0.003(4) -0.020(5)
C31 0.034(3) 0.032(2) 0.022(2) -0.0046(19) 0.004(2) -0.004(2)
C32 0.047(3) 0.032(2) 0.035(3) 0.004(2) 0.011(2) -0.008(2)
C33 0.051(4) 0.031(2) 0.046(3) 0.007(2) 0.007(3) 0.004(2)
C34 0.036(3) 0.052(3) 0.040(3) -0.004(3) 0.003(3) 0.006(3)
C35 0.043(4) 0.073(4) 0.050(4) 0.000(3) 0.005(3) 0.005(3)
C36 0.053(4) 0.061(4) 0.067(4) 0.001(3) 0.011(3) 0.023(3)
C37 0.051(4) 0.071(4) 0.049(4) 0.004(3) 0.018(3) 0.012(3)

loop_
_atom_type_symbol
_atom_type_description
_atom_type_scat_dispersion_real
_atom_type_scat_dispersion_imag
_atom_type_scat_source
C C 0.0033 0.0016 'International Tables Vol C Tables 4.2.6.8 and 6.1.1.4'
H H 0.0000 0.0000 'International Tables Vol C Tables 4.2.6.8 and 6.1.1.4'
B B 0.0013 0.0007 'International Tables Vol C Tables 4.2.6.8 and 6.1.1.4'
N N 0.0061 0.0033 'International Tables Vol C Tables 4.2.6.8 and 6.1.1.4'
S S 0.1246 0.1234 'International Tables Vol C Tables 4.2.6.8 and 6.1.1.4'
Br Br -0.2901 2.4595 'International Tables Vol C Tables 4.2.6.8 and 6.1.1.4'
Hg Hg -2.3894 9.2266 'International Tables Vol C Tables 4.2.6.8 and 6.1.1.4'

loop_
_geom_angle_atom_site_label_1
_geom_angle_atom_site_label_2
_geom_angle_atom_site_label_3
_geom_angle
_geom_angle_site_symmetry_1
_geom_angle_site_symmetry_3
_geom_angle_publ_flag
Br Hg S2 121.91(3) . . ?
Br Hg S1 118.46(4) . . ?
S2 Hg S1 101.24(4) . . ?
Br Hg S3 111.86(3) . . ?
S2 Hg S3 98.28(4) . . ?
S1 Hg S3 101.57(4) . . ?
N11 B N31 111.9(4) . . ?
N11 B N21 113.7(4) . . ?
N31 B N21 112.7(4) . . ?
C11 S1 Hg 95.63(17) . . ?
C21 S2 Hg 97.49(17) . . ?
C31 S3 Hg 97.17(15) . . ?
C11 N11 C12 107.1(4) . . ?
C11 N11 B 135.5(4) . . ?
C12 N11 B 117.3(4) . . ?
C11 N12 C13 108.2(4) . . ?
C11 N12 C14 128.1(4) . . ?
C13 N12 C14 123.5(4) . . ?
C21 N21 C22 108.1(4) . . ?
C21 N21 B 133.7(4) . . ?
C22 N21 B 118.1(4) . . ?
C21 N22 C23 107.8(4) . . ?
C21 N22 C24 128.3(5) . . ?
C23 N22 C24 123.7(5) . . ?
C31 N31 C32 107.9(4) . . ?
C31 N31 B 133.8(4) . . ?
C32 N31 B 117.9(4) . . ?
C31 N32 C33 107.6(4) . . ?
C31 N32 C34 127.3(4) . . ?
C33 N32 C34 124.8(4) . . ?
C2S C1S C2S 122.3(10) . 2_655 ?
C1S C2S C3S 119.5(8) . . ?
C2S C3S C4S 119.9(8) . . ?
C3S C4S C3S 118.9(10) . 2_655 ?
C6S C5S C7S 119.7(6) . 5_565 ?
C5S C6S C7S 120.0(5) . . ?
C6S C7S C5S 120.3(5) . 5_565 ?
N11 C11 N12 108.4(4) . . ?
N11 C11 S1 125.6(4) . . ?
N12 C11 S1 126.0(4) . . ?
C13 C12 N11 110.0(4) . . ?
C12 C13 N12 106.2(4) . . ?
N12 C14 C15 109.7(4) . . ?
N12 C14 C16 109.2(4) . . ?
C15 C14 C16 113.3(5) . . ?
N12 C14 C17 107.8(4) . . ?
C15 C14 C17 108.2(5) . . ?
C16 C14 C17 108.5(5) . . ?
N22 C21 N21 108.1(4) . . ?
N22 C21 S2 125.4(4) . . ?
N21 C21 S2 126.4(4) . . ?
C23 C22 N21 108.9(5) . . ?
C22 C23 N22 107.0(5) . . ?
C25 C24 N22 110.2(5) . . ?
C25 C24 C26 109.2(6) . . ?
N22 C24 C26 109.9(5) . . ?
C25 C24 C27 112.3(6) . . ?
N22 C24 C27 107.8(5) . . ?
C26 C24 C27 107.4(6) . . ?
N31 C31 N32 107.7(4) . . ?
N31 C31 S3 126.1(4) . . ?
N32 C31 S3 126.1(4) . . ?
C33 C32 N31 108.8(5) . . ?
C32 C33 N32 108.0(4) . . ?
N32 C34 C37 111.4(4) . . ?
N32 C34 C35 108.7(4) . . ?
C37 C34 C35 112.2(5) . . ?
N32 C34 C36 108.8(4) . . ?
C37 C34 C36 106.7(5) . . ?
C35 C34 C36 108.9(5) . . ?

loop_
_geom_bond_atom_site_label_1
_geom_bond_atom_site_label_2
_geom_bond_distance
_geom_bond_site_symmetry_2
_geom_bond_publ_flag
Hg Br 2.5330(6) . ?
Hg S2 2.5349(13) . ?
Hg S1 2.5782(15) . ?
Hg S3 2.6067(13) . ?
B N11 1.557(6) . ?
B N31 1.563(7) . ?
B N21 1.568(7) . ?
S1 C11 1.753(5) . ?
S2 C21 1.733(5) . ?
S3 C31 1.723(5) . ?
N11 C11 1.349(6) . ?
N11 C12 1.374(6) . ?
N12 C11 1.366(6) . ?
N12 C13 1.387(6) . ?
N12 C14 1.513(6) . ?
N21 C21 1.357(6) . ?
N21 C22 1.372(6) . ?
N22 C21 1.357(6) . ?
N22 C23 1.400(7) . ?
N22 C24 1.524(7) . ?
N31 C31 1.353(6) . ?
N31 C32 1.381(6) . ?
N32 C31 1.370(6) . ?
N32 C33 1.386(6) . ?
N32 C34 1.504(6) . ?
C1S C2S 1.348(9) . ?
C1S C2S 1.348(9) 2_655 ?
C2S C3S 1.363(10) . ?
C3S C4S 1.388(10) . ?
C4S C3S 1.388(10) 2_655 ?
C5S C6S 1.371(8) . ?
C5S C7S 1.384(8) 5_565 ?
C6S C7S 1.382(8) . ?
C7S C5S 1.384(8) 5_565 ?
C12 C13 1.345(7) . ?
C14 C15 1.520(7) . ?
C14 C16 1.521(7) . ?
C14 C17 1.530(8) . ?
C22 C23 1.342(7) . ?
C24 C25 1.519(9) . ?
C24 C26 1.539(9) . ?
C24 C27 1.545(10) . ?
C32 C33 1.326(7) . ?
C34 C37 1.527(7) . ?
C34 C35 1.527(7) . ?
C34 C36 1.534(7) . ?
